data_1508559
loop_
_publ_author_name
'Leonelli, Francesca'
'Latini, Valentina'
'Trombetta, Andrea'
'Bartoli, Gabriele'
'Ceccacci, Francesca'
'La Bella, Angela'
'Sferrazza, Alessio'
'Lamba, Doriano'
'Migneco, Luisa M.'
'Bettolo, Rinaldo Marini'

_publ_section_title
;
 Regio- and diastereoselective synthesis and X-ray structure determination
 of (+)-2-deoxyoryzalexin S from (+)-podocarpic acid. Structural
 nonidentity with its nominal natural isolated enantiomer.
;
_journal_issue 11
_journal_name_full 'Journal of natural products'
_journal_page_first 1944
_journal_page_last 1950
_journal_paper_doi 10.1021/np300518j
_journal_volume 75
_journal_year 2012
_chemical_formula_moiety 'C22 H34 O2'
_chemical_formula_sum 'C22 H34 O2'
_chemical_formula_weight 330.49
_chemical_name_systematic
;  
 (+)2-deoxy,2-acetyloryzalexin S
;
_space_group_IT_number 4
_symmetry_cell_setting monoclinic
_symmetry_space_group_name_Hall 'P 2yb'
_symmetry_space_group_name_H-M 'P 1 21 1'
_atom_sites_solution_hydrogens geom
_atom_sites_solution_primary direct
_atom_sites_solution_secondary difmap
_audit_creation_method SHELXL-97
_cell_angle_alpha 90.00
_cell_angle_beta 100.580(10)
_cell_angle_gamma 90.00
_cell_formula_units_Z 2
_cell_length_a 9.6800(10)
_cell_length_b 7.5300(10)
_cell_length_c 13.0100(10)
_cell_measurement_temperature 293(2)
_cell_volume 932.18(18)
_computing_cell_refinement 'Mosflm, iMosflm'
_computing_data_reduction 'Scala, Truncate, CCP4'
_computing_structure_refinement 'SHELXL-97 (Sheldrick, 1997)'
_computing_structure_solution 'SHELXS-97 (Sheldrick, 1990)'
_diffrn_ambient_temperature 293(2)
_diffrn_measured_fraction_theta_full 0.888
_diffrn_measured_fraction_theta_max 0.888
_diffrn_measurement_device_type 'Pilatus 2M - Dectris'
_diffrn_measurement_method 'Rotating crystal'
_diffrn_radiation_monochromator 'Si 111'
_diffrn_radiation_source 'XRD-1 Elettra, Trieste(Italy)'
_diffrn_radiation_type 'Synchrotron Radiation'
_diffrn_radiation_wavelength 0.900
_diffrn_reflns_av_R_equivalents 0.0620
_diffrn_reflns_av_sigmaI/netI 0.0474
_diffrn_reflns_limit_h_max 10
_diffrn_reflns_limit_h_min -10
_diffrn_reflns_limit_k_max 7
_diffrn_reflns_limit_k_min 0
_diffrn_reflns_limit_l_max 14
_diffrn_reflns_limit_l_min 0
_diffrn_reflns_number 1380
_diffrn_reflns_theta_full 30.75
_diffrn_reflns_theta_max 30.75
_diffrn_reflns_theta_min 3.66
_exptl_absorpt_coefficient_mu 0.121
_exptl_crystal_density_diffrn 1.177
_exptl_crystal_density_method 'not measured'
_exptl_crystal_F_000 364
_exptl_crystal_size_max 0.20
_exptl_crystal_size_mid 0.02
_exptl_crystal_size_min 0.01
_refine_diff_density_max 0.756
_refine_diff_density_min -0.517
_refine_diff_density_rms 0.150
_refine_ls_abs_structure_details 'Flack H D (1983), Acta Cryst. A39, 876-881'
_refine_ls_abs_structure_Flack 2(5)
_refine_ls_extinction_coef 0.04(3)
_refine_ls_extinction_expression Fc^*^=kFc[1+0.001xFc^2^\l^3^/sin(2\q)]^-1/4^
_refine_ls_extinction_method SHELXL
_refine_ls_goodness_of_fit_ref 1.988
_refine_ls_hydrogen_treatment mixed
_refine_ls_matrix_type full
_refine_ls_number_parameters 222
_refine_ls_number_reflns 1380
_refine_ls_number_restraints 1
_refine_ls_restrained_S_all 1.987
_refine_ls_R_factor_all 0.1000
_refine_ls_R_factor_gt 0.0994
_refine_ls_shift/su_max 0.000
_refine_ls_shift/su_mean 0.000
_refine_ls_structure_factor_coef Fsqd
_refine_ls_weighting_details 'calc w=1/[\s^2^(Fo^2^)+(0.2000P)^2^+0.0000P] where P=(Fo^2^+2Fc^2^)/3'
_refine_ls_weighting_scheme calc
_refine_ls_wR_factor_gt 0.3610
_refine_ls_wR_factor_ref 0.3614
_reflns_number_gt 1356
_reflns_number_total 1380
_reflns_threshold_expression >2sigma(I)
_cod_data_source_file np300518j_si_002.cif
_cod_data_source_block fsa2
_cod_depositor_comments
;
The following automatic conversions were performed:

'_symmetry_cell_setting' value 'Monoclinic' changed to 'monoclinic'
according to /home/saulius/struct/CIF-dictionaries/cif_core.dic
dictionary named 'cif_core.dic' version 2.4.2 from 2011-04-26.

Automatic conversion script
Id: cif_fix_values 1891 2012-01-12 08:04:46Z andrius 

 Adding full bibliography for 1508559.cif.
;
_cod_original_cell_volume 932.18(17)
_cod_original_sg_symbol_H-M 'P 21'
_cod_database_code 1508559

loop_
_symmetry_equiv_pos_as_xyz
'x, y, z'
'-x, y+1/2, -z'

loop_
_atom_site_label
_atom_site_type_symbol
_atom_site_fract_x
_atom_site_fract_y
_atom_site_fract_z
_atom_site_U_iso_or_equiv
_atom_site_adp_type
_atom_site_occupancy
_atom_site_symmetry_multiplicity
_atom_site_calc_flag
_atom_site_refinement_flags
O1 O 0.6552(5) 0.3220(8) 0.9474(4) 0.0139(16) Uani 1 1 d .
O2 O 0.7365(6) 0.5326(9) 1.0671(4) 0.0274(19) Uani 1 1 d .
C1 C 0.9624(8) 0.6997(12) 0.7827(6) 0.015(2) Uani 1 1 d .
H1A H 1.0353 0.7824 0.8132 0.018 Uiso 1 1 calc R
H1B H 0.9311 0.7332 0.7101 0.018 Uiso 1 1 calc R
C2 C 0.8377(8) 0.7159(14) 0.8410(6) 0.020(2) Uani 1 1 d .
H2A H 0.8689 0.6895 0.9145 0.024 Uiso 1 1 calc R
H2B H 0.8016 0.8364 0.8350 0.024 Uiso 1 1 calc R
C3 C 0.7220(7) 0.5865(13) 0.7938(6) 0.013(2) Uani 1 1 d .
H3A H 0.6438 0.5999 0.8303 0.016 Uiso 1 1 calc R
H3B H 0.6888 0.6187 0.7213 0.016 Uiso 1 1 calc R
C4 C 0.7660(7) 0.3917(12) 0.7984(6) 0.013(2) Uani 1 1 d .
C5 C 0.9044(6) 0.3729(12) 0.7504(6) 0.011(2) Uani 1 1 d .
H5 H 0.8740 0.3957 0.6755 0.013 Uiso 1 1 calc R
C6 C 0.9615(8) 0.1849(13) 0.7564(6) 0.016(2) Uani 1 1 d .
H6A H 0.8849 0.1022 0.7348 0.019 Uiso 1 1 calc R
H6B H 1.0040 0.1577 0.8281 0.019 Uiso 1 1 calc R
C7 C 1.0711(7) 0.1623(12) 0.6863(5) 0.013(2) Uani 1 1 d .
H7A H 1.0250 0.1714 0.6137 0.016 Uiso 1 1 calc R
H7B H 1.1121 0.0446 0.6968 0.016 Uiso 1 1 calc R
C8 C 1.1892(7) 0.3017(13) 0.7085(5) 0.014(2) Uani 1 1 d .
H8 H 1.2471 0.2760 0.7768 0.016 Uiso 1 1 calc R
C9 C 1.1337(7) 0.4946(13) 0.7098(5) 0.012(2) Uani 1 1 d .
C10 C 1.0253(7) 0.5105(13) 0.7868(5) 0.0117(19) Uani 1 1 d .
C11 C 1.0788(7) 0.5506(13) 0.5953(6) 0.018(2) Uani 1 1 d .
H11A H 1.0219 0.4580 0.5566 0.022 Uiso 1 1 calc R
H11B H 1.0244 0.6594 0.5916 0.022 Uiso 1 1 calc R
C12 C 1.2174(8) 0.5785(13) 0.5545(6) 0.018(2) Uani 1 1 d .
H12 H 1.2012 0.6359 0.4857 0.022 Uiso 1 1 calc R
C13 C 1.2913(6) 0.4025(11) 0.5526(5) 0.011(2) Uani 1 1 d .
C14 C 1.2799(7) 0.2790(12) 0.6246(6) 0.011(2) Uani 1 1 d .
H14 H 1.3297 0.1736 0.6235 0.013 Uiso 1 1 calc R
C15 C 1.2992(9) 0.6981(14) 0.6385(6) 0.021(2) Uani 1 1 d .
H15A H 1.2693 0.8208 0.6281 0.025 Uiso 1 1 calc R
H15B H 1.3994 0.6910 0.6391 0.025 Uiso 1 1 calc R
C16 C 1.2624(8) 0.6221(14) 0.7422(6) 0.017(2) Uani 1 1 d .
H16A H 1.2384 0.7178 0.7857 0.021 Uiso 1 1 calc R
H16B H 1.3418 0.5576 0.7811 0.021 Uiso 1 1 calc R
C17 C 1.3829(8) 0.3772(15) 0.4714(6) 0.021(2) Uani 1 1 d .
H17A H 1.4177 0.2576 0.4747 0.031 Uiso 1 1 calc R
H17B H 1.4605 0.4586 0.4848 0.031 Uiso 1 1 calc R
H17C H 1.3286 0.3995 0.4032 0.031 Uiso 1 1 calc R
C18 C 0.6481(7) 0.2854(16) 0.7309(5) 0.021(2) Uani 1 1 d .
H18A H 0.5608 0.3087 0.7535 0.032 Uiso 1 1 calc R
H18B H 0.6691 0.1609 0.7378 0.032 Uiso 1 1 calc R
H18C H 0.6403 0.3199 0.6590 0.032 Uiso 1 1 calc R
C19 C 0.7873(7) 0.3183(13) 0.9093(6) 0.0130(19) Uani 1 1 d .
H19A H 0.8217 0.1972 0.9100 0.016 Uiso 1 1 calc R
H19B H 0.8569 0.3890 0.9548 0.016 Uiso 1 1 calc R
C20 C 1.1052(7) 0.4758(14) 0.8986(5) 0.014(2) Uani 1 1 d .
H20A H 1.1903 0.5443 0.9109 0.021 Uiso 1 1 calc R
H20B H 1.1277 0.3519 0.9067 0.021 Uiso 1 1 calc R
H20C H 1.0474 0.5097 0.9479 0.021 Uiso 1 1 calc R
C21 C 0.6450(7) 0.4317(12) 1.0260(5) 0.013(2) Uani 1 1 d .
C22 C 0.5025(7) 0.4131(15) 1.0579(6) 0.024(2) Uani 1 1 d .
H22A H 0.5081 0.3258 1.1123 0.037 Uiso 1 1 calc R
H22B H 0.4341 0.3767 0.9986 0.037 Uiso 1 1 calc R
H22C H 0.4752 0.5253 1.0831 0.037 Uiso 1 1 calc R

loop_
_atom_site_aniso_label
_atom_site_aniso_U_11
_atom_site_aniso_U_22
_atom_site_aniso_U_33
_atom_site_aniso_U_23
_atom_site_aniso_U_13
_atom_site_aniso_U_12
O1 0.018(3) 0.011(4) 0.015(3) 0.002(2) 0.008(2) -0.001(2)
O2 0.030(3) 0.034(5) 0.021(3) -0.014(3) 0.012(2) -0.012(3)
C1 0.023(4) 0.008(6) 0.017(4) 0.013(4) 0.012(3) 0.000(4)
C2 0.028(4) 0.008(6) 0.030(5) -0.007(4) 0.022(3) 0.001(4)
C3 0.015(3) 0.011(6) 0.016(4) 0.008(3) 0.010(3) 0.005(3)
C4 0.007(3) 0.019(6) 0.014(4) -0.001(4) 0.005(3) -0.001(3)
C5 0.008(3) 0.013(6) 0.013(4) 0.003(3) 0.005(3) 0.001(3)
C6 0.019(4) 0.020(6) 0.011(4) -0.004(4) 0.009(3) -0.005(4)
C7 0.020(4) 0.008(6) 0.012(3) -0.009(4) 0.006(3) 0.001(3)
C8 0.011(3) 0.019(6) 0.011(3) -0.004(4) 0.002(3) 0.002(3)
C9 0.013(3) 0.017(6) 0.007(3) 0.003(4) 0.004(2) 0.001(3)
C10 0.017(4) 0.011(6) 0.008(4) -0.006(3) 0.006(3) -0.004(3)
C11 0.015(3) 0.024(6) 0.016(4) 0.001(4) 0.004(3) 0.005(3)
C12 0.023(3) 0.019(6) 0.016(4) 0.009(4) 0.012(3) 0.008(4)
C13 0.015(3) 0.008(6) 0.011(4) -0.004(3) 0.003(3) 0.002(3)
C14 0.015(3) 0.002(5) 0.017(4) 0.003(3) 0.007(3) 0.004(3)
C15 0.029(4) 0.016(6) 0.022(5) 0.006(4) 0.015(3) 0.003(4)
C16 0.018(4) 0.019(6) 0.017(4) -0.002(4) 0.010(3) 0.000(3)
C17 0.026(4) 0.024(6) 0.015(4) -0.002(4) 0.012(3) 0.003(4)
C18 0.012(3) 0.040(7) 0.011(4) -0.006(4) 0.003(3) -0.008(4)
C19 0.013(3) 0.014(6) 0.013(4) 0.008(4) 0.004(3) 0.000(3)
C20 0.020(3) 0.016(6) 0.006(3) 0.001(4) 0.005(3) -0.001(3)
C21 0.024(4) 0.010(6) 0.008(4) 0.005(3) 0.009(3) 0.003(3)
C22 0.022(4) 0.032(7) 0.023(4) 0.000(4) 0.015(3) 0.009(4)

loop_
_atom_type_symbol
_atom_type_description
_atom_type_scat_dispersion_real
_atom_type_scat_dispersion_imag
_atom_type_scat_source
C C 0.0033 0.0016 'International Tables Vol C Tables 4.2.6.8 and 6.1.1.4'
H H 0.0000 0.0000 'International Tables Vol C Tables 4.2.6.8 and 6.1.1.4'
O O 0.0106 0.0060 'International Tables Vol C Tables 4.2.6.8 and 6.1.1.4'

loop_
_geom_angle_atom_site_label_1
_geom_angle_atom_site_label_2
_geom_angle_atom_site_label_3
_geom_angle
C21 O1 C19 117.9(6)
C2 C1 C10 113.2(6)
C2 C1 H1A 108.9
C10 C1 H1A 108.9
C2 C1 H1B 108.9
C10 C1 H1B 108.9
H1A C1 H1B 107.7
C3 C2 C1 109.5(7)
C3 C2 H2A 109.8
C1 C2 H2A 109.8
C3 C2 H2B 109.8
C1 C2 H2B 109.8
H2A C2 H2B 108.2
C4 C3 C2 114.8(6)
C4 C3 H3A 108.6
C2 C3 H3A 108.6
C4 C3 H3B 108.6
C2 C3 H3B 108.6
H3A C3 H3B 107.5
C19 C4 C3 112.0(7)
C19 C4 C18 108.1(7)
C3 C4 C18 107.9(7)
C19 C4 C5 111.3(6)
C3 C4 C5 108.7(6)
C18 C4 C5 108.8(6)
C6 C5 C10 110.8(6)
C6 C5 C4 113.0(6)
C10 C5 C4 117.4(6)
C6 C5 H5 104.8
C10 C5 H5 104.8
C4 C5 H5 104.8
C5 C6 C7 111.1(7)
C5 C6 H6A 109.4
C7 C6 H6A 109.4
C5 C6 H6B 109.4
C7 C6 H6B 109.4
H6A C6 H6B 108.0
C6 C7 C8 112.6(6)
C6 C7 H7A 109.1
C8 C7 H7A 109.1
C6 C7 H7B 109.1
C8 C7 H7B 109.1
H7A C7 H7B 107.8
C14 C8 C7 107.0(6)
C14 C8 C9 111.0(7)
C7 C8 C9 113.3(6)
C14 C8 H8 108.5
C7 C8 H8 108.5
C9 C8 H8 108.5
C11 C9 C8 107.7(7)
C11 C9 C16 102.0(7)
C8 C9 C16 108.5(6)
C11 C9 C10 116.0(6)
C8 C9 C10 110.4(6)
C16 C9 C10 111.7(6)
C20 C10 C1 108.4(7)
C20 C10 C5 113.0(7)
C1 C10 C5 109.3(6)
C20 C10 C9 108.0(5)
C1 C10 C9 110.5(6)
C5 C10 C9 107.7(6)
C12 C11 C9 101.6(5)
C12 C11 H11A 111.4
C9 C11 H11A 111.4
C12 C11 H11B 111.4
C9 C11 H11B 111.4
H11A C11 H11B 109.3
C13 C12 C15 110.2(6)
C13 C12 C11 109.3(7)
C15 C12 C11 101.8(6)
C13 C12 H12 111.7
C15 C12 H12 111.7
C11 C12 H12 111.7
C14 C13 C12 119.9(6)
C14 C13 C17 122.4(8)
C12 C13 C17 117.6(7)
C13 C14 C8 123.6(8)
C13 C14 H14 118.2
C8 C14 H14 118.2
C12 C15 C16 103.4(7)
C12 C15 H15A 111.1
C16 C15 H15A 111.1
C12 C15 H15B 111.1
C16 C15 H15B 111.1
H15A C15 H15B 109.0
C15 C16 C9 106.8(7)
C15 C16 H16A 110.4
C9 C16 H16A 110.4
C15 C16 H16B 110.4
C9 C16 H16B 110.4
H16A C16 H16B 108.6
C13 C17 H17A 109.5
C13 C17 H17B 109.5
H17A C17 H17B 109.5
C13 C17 H17C 109.5
H17A C17 H17C 109.5
H17B C17 H17C 109.5
C4 C18 H18A 109.5
C4 C18 H18B 109.5
H18A C18 H18B 109.5
C4 C18 H18C 109.5
H18A C18 H18C 109.5
H18B C18 H18C 109.5
O1 C19 C4 110.0(5)
O1 C19 H19A 109.7
C4 C19 H19A 109.7
O1 C19 H19B 109.7
C4 C19 H19B 109.7
H19A C19 H19B 108.2
C10 C20 H20A 109.5
C10 C20 H20B 109.5
H20A C20 H20B 109.5
C10 C20 H20C 109.5
H20A C20 H20C 109.5
H20B C20 H20C 109.5
O2 C21 O1 125.1(6)
O2 C21 C22 124.3(7)
O1 C21 C22 110.6(7)
C21 C22 H22A 109.5
C21 C22 H22B 109.5
H22A C22 H22B 109.5
C21 C22 H22C 109.5
H22A C22 H22C 109.5
H22B C22 H22C 109.5

loop_
_geom_bond_atom_site_label_1
_geom_bond_atom_site_label_2
_geom_bond_distance
O1 C21 1.332(10)
O1 C19 1.454(8)
O2 C21 1.214(11)
C1 C2 1.543(9)
C1 C10 1.547(13)
C1 H1A 0.9700
C1 H1B 0.9700
C2 C3 1.526(12)
C2 H2A 0.9700
C2 H2B 0.9700
C3 C4 1.525(13)
C3 H3A 0.9700
C3 H3B 0.9700
C4 C19 1.524(10)
C4 C18 1.532(11)
C4 C5 1.584(8)
C5 C6 1.516(14)
C5 C10 1.570(10)
C5 H5 0.9800
C6 C7 1.531(9)
C6 H6A 0.9700
C6 H6B 0.9700
C7 C8 1.539(12)
C7 H7A 0.9700
C7 H7B 0.9700
C8 C14 1.531(9)
C8 C9 1.549(13)
C8 H8 0.9800
C9 C11 1.546(10)
C9 C16 1.568(11)
C9 C10 1.583(8)
C10 C20 1.538(9)
C11 C12 1.545(9)
C11 H11A 0.9700
C11 H11B 0.9700
C12 C13 1.508(12)
C12 C15 1.522(13)
C12 H12 0.9800
C13 C14 1.338(12)
C13 C17 1.511(9)
C14 H14 0.9300
C15 C16 1.565(11)
C15 H15A 0.9700
C15 H15B 0.9700
C16 H16A 0.9700
C16 H16B 0.9700
C17 H17A 0.9600
C17 H17B 0.9600
C17 H17C 0.9600
C18 H18A 0.9600
C18 H18B 0.9600
C18 H18C 0.9600
C19 H19A 0.9700
C19 H19B 0.9700
C20 H20A 0.9600
C20 H20B 0.9600
C20 H20C 0.9600
C21 C22 1.518(10)
C22 H22A 0.9600
C22 H22B 0.9600
C22 H22C 0.9600

loop_
_geom_torsion_atom_site_label_1
_geom_torsion_atom_site_label_2
_geom_torsion_atom_site_label_3
_geom_torsion_atom_site_label_4
_geom_torsion
C10 C1 C2 C3 -58.6(9)
C1 C2 C3 C4 59.4(9)
C2 C3 C4 C19 71.5(7)
C2 C3 C4 C18 -169.7(6)
C2 C3 C4 C5 -51.9(8)
C19 C4 C5 C6 53.2(9)
C3 C4 C5 C6 177.0(6)
C18 C4 C5 C6 -65.7(9)
C19 C4 C5 C10 -77.7(9)
C3 C4 C5 C10 46.1(9)
C18 C4 C5 C10 163.3(7)
C10 C5 C6 C7 -60.1(8)
C4 C5 C6 C7 165.8(6)
C5 C6 C7 C8 53.4(9)
C6 C7 C8 C14 -172.9(7)
C6 C7 C8 C9 -50.3(9)
C14 C8 C9 C11 45.4(7)
C7 C8 C9 C11 -75.0(7)
C14 C8 C9 C16 -64.2(7)
C7 C8 C9 C16 175.4(6)
C14 C8 C9 C10 173.0(5)
C7 C8 C9 C10 52.6(8)
C2 C1 C10 C20 -71.8(8)
C2 C1 C10 C5 51.8(8)
C2 C1 C10 C9 170.1(6)
C6 C5 C10 C20 -57.6(8)
C4 C5 C10 C20 74.3(9)
C6 C5 C10 C1 -178.4(6)
C4 C5 C10 C1 -46.5(8)
C6 C5 C10 C9 61.5(8)
C4 C5 C10 C9 -166.6(6)
C11 C9 C10 C20 -171.8(8)
C8 C9 C10 C20 65.4(8)
C16 C9 C10 C20 -55.5(9)
C11 C9 C10 C1 -53.3(10)
C8 C9 C10 C1 -176.2(6)
C16 C9 C10 C1 62.9(8)
C11 C9 C10 C5 66.0(10)
C8 C9 C10 C5 -56.9(7)
C16 C9 C10 C5 -177.8(7)
C8 C9 C11 C12 -73.7(8)
C16 C9 C11 C12 40.4(8)
C10 C9 C11 C12 162.0(7)
C9 C11 C12 C13 66.3(9)
C9 C11 C12 C15 -50.2(9)
C15 C12 C13 C14 78.3(9)
C11 C12 C13 C14 -32.7(9)
C15 C12 C13 C17 -98.5(8)
C11 C12 C13 C17 150.5(6)
C12 C13 C14 C8 2.7(11)
C17 C13 C14 C8 179.3(7)
C7 C8 C14 C13 114.8(9)
C9 C8 C14 C13 -9.2(10)
C13 C12 C15 C16 -77.1(8)
C11 C12 C15 C16 38.8(8)
C12 C15 C16 C9 -13.7(9)
C11 C9 C16 C15 -16.7(9)
C8 C9 C16 C15 96.8(8)
C10 C9 C16 C15 -141.2(7)
C21 O1 C19 C4 -113.1(8)
C3 C4 C19 O1 63.4(8)
C18 C4 C19 O1 -55.2(9)
C5 C4 C19 O1 -174.6(6)
C19 O1 C21 O2 1.8(11)
C19 O1 C21 C22 -178.0(7)

loop_
_cod_related_entry_id
_cod_related_entry_code
_cod_related_entry_database
1 30652010 ChemSpider
